data_4304153
loop_
_publ_author_name
'Yun-Sheng Ma'
'Yi-Zhi Li'
'You Song'
'Li-Min Zheng'

_publ_section_title
;
Tetranuclear Clusters Containing a CrIII-Doped MnIII4O2 Core: Syntheses,
Structures, and Magnetic Properties
;
_journal_name_full 'Inorganic Chemistry'
_journal_page_first 4536
_journal_page_last 4544
_journal_paper_doi 10.1021/ic701626k
_journal_volume 47
_journal_year 2008
_chemical_formula_moiety 'C60 H58 Cr Mn3 N4 O16 P2, 0.8(H4 O2), 0.8(H2 O), 0.8(H2 O), 0.8(H2 O)'
_chemical_formula_sum 'C60 H66 Cr Mn3 N4 O20 P2'
_chemical_formula_weight 1441.93
_chemical_name_systematic
; 
 ? 
;
_space_group_IT_number 14
_symmetry_cell_setting monoclinic
_symmetry_space_group_name_Hall '-P 2ybc'
_symmetry_space_group_name_H-M 'P 1 21/c 1'
_atom_sites_solution_hydrogens geom
_atom_sites_solution_primary direct
_atom_sites_solution_secondary difmap
_audit_creation_method SHELXL-97
_cell_angle_alpha 90.00
_cell_angle_beta 90.311(4)
_cell_angle_gamma 90.00
_cell_formula_units_Z 2
_cell_length_a 12.019(3)
_cell_length_b 12.766(3)
_cell_length_c 24.367(5)
_cell_measurement_temperature 293(2)
_cell_volume 3738.7(15)
_computing_cell_refinement SMART
_computing_data_collection 'SMART (Bruker, 2000)'
_computing_data_reduction 'SAINT (Bruker, 2000)'
_computing_molecular_graphics SHELXTL
_computing_publication_material SHELXTL
_computing_structure_refinement SHELXTL
_computing_structure_solution 'SHELXTL (Bruker, 2000)'
_diffrn_ambient_temperature 293(2)
_diffrn_measured_fraction_theta_full 0.987
_diffrn_measured_fraction_theta_max 0.987
_diffrn_radiation_monochromator graphite
_diffrn_radiation_source 'fine-focus sealed tube'
_diffrn_radiation_type MoK\a
_diffrn_radiation_wavelength 0.71073
_diffrn_reflns_av_R_equivalents 0.0522
_diffrn_reflns_av_sigmaI/netI 0.0817
_diffrn_reflns_limit_h_max 15
_diffrn_reflns_limit_h_min -13
_diffrn_reflns_limit_k_max 16
_diffrn_reflns_limit_k_min -15
_diffrn_reflns_limit_l_max 31
_diffrn_reflns_limit_l_min -27
_diffrn_reflns_number 21241
_diffrn_reflns_theta_full 27.00
_diffrn_reflns_theta_max 27.00
_diffrn_reflns_theta_min 1.80
_exptl_absorpt_coefficient_mu 0.745
_exptl_absorpt_correction_T_max 0.8415
_exptl_absorpt_correction_T_min 0.8075
_exptl_absorpt_correction_type multi-scan
_exptl_absorpt_process_details 'SADABS (Bruker, 2000)'
_exptl_crystal_density_diffrn 1.281
_exptl_crystal_density_method 'not measured'
_exptl_crystal_F_000 1486
_exptl_crystal_size_max 0.30
_exptl_crystal_size_mid 0.26
_exptl_crystal_size_min 0.24
_refine_diff_density_max 0.266
_refine_diff_density_min -0.308
_refine_diff_density_rms 0.058
_refine_ls_extinction_method none
_refine_ls_goodness_of_fit_ref 1.015
_refine_ls_hydrogen_treatment constr
_refine_ls_matrix_type full
_refine_ls_number_parameters 433
_refine_ls_number_reflns 8064
_refine_ls_number_restraints 0
_refine_ls_restrained_S_all 1.015
_refine_ls_R_factor_all 0.0872
_refine_ls_R_factor_gt 0.0540
_refine_ls_shift/su_max 0.000
_refine_ls_shift/su_mean 0.000
_refine_ls_structure_factor_coef Fsqd
_refine_ls_weighting_details 'calc w=1/[\s^2^(Fo^2^)+(0.0515P)^2^+0.0000P] where P=(Fo^2^+2Fc^2^)/3'
_refine_ls_weighting_scheme calc
_refine_ls_wR_factor_gt 0.1079
_refine_ls_wR_factor_ref 0.1148
_reflns_number_gt 5362
_reflns_number_total 8064
_reflns_threshold_expression >2sigma(I)
_cod_data_source_file ic701626k-file006.cif
_cod_data_source_block 3
_cod_original_cell_volume 3738.6(14)
_cod_database_code 4304153

loop_
_symmetry_equiv_pos_as_xyz
'x, y, z'
'-x, y+1/2, -z+1/2'
'-x, -y, -z'
'x, -y-1/2, z-1/2'

loop_
_atom_site_label
_atom_site_type_symbol
_atom_site_fract_x
_atom_site_fract_y
_atom_site_fract_z
_atom_site_U_iso_or_equiv
_atom_site_adp_type
_atom_site_occupancy
_atom_site_symmetry_multiplicity
_atom_site_calc_flag
_atom_site_refinement_flags
_atom_site_disorder_assembly
_atom_site_disorder_group
Mn1 Mn 0.03254(4) 0.54101(4) 0.448104(18) 0.03852(12) Uani 0.75 1 d P . .
Cr1 Cr 0.03254(4) 0.54101(4) 0.448104(18) 0.03852(12) Uani 0.25 1 d P . .
Mn2 Mn -0.15656(4) 0.34857(4) 0.442437(18) 0.03704(12) Uani 0.75 1 d P . .
Cr2 Cr -0.15656(4) 0.34857(4) 0.442437(18) 0.03704(12) Uani 0.25 1 d P . .
P1 P 0.07753(6) 0.30367(6) 0.47016(3) 0.03491(17) Uani 1 1 d . . .
C1 C -0.2106(3) 0.1438(3) 0.38701(14) 0.0556(10) Uani 1 1 d . . .
H1 H -0.1397 0.1244 0.3987 0.067 Uiso 1 1 calc R . .
C2 C -0.2729(3) 0.0755(3) 0.35598(13) 0.0463(7) Uani 1 1 d . . .
H2 H -0.2430 0.0123 0.3440 0.056 Uiso 1 1 calc R . .
C3 C -0.3783(3) 0.1020(3) 0.34330(12) 0.0446(7) Uani 1 1 d . . .
H3 H -0.4244 0.0554 0.3247 0.054 Uiso 1 1 calc R . .
C4 C -0.4158(3) 0.1978(3) 0.35821(13) 0.0484(8) Uani 1 1 d . . .
H4 H -0.4868 0.2183 0.3472 0.058 Uiso 1 1 calc R . .
C5 C -0.3538(2) 0.2645(3) 0.38845(11) 0.0411(7) Uani 1 1 d . . .
C6 C -0.3874(2) 0.3666(3) 0.40700(14) 0.0464(8) Uani 1 1 d . . .
C7 C -0.4923(3) 0.4112(3) 0.40040(14) 0.0519(9) Uani 1 1 d . . .
H7 H -0.5476 0.3719 0.3833 0.062 Uiso 1 1 calc R . .
C8 C -0.5183(3) 0.5105(3) 0.41786(15) 0.0569(9) Uani 1 1 d . . .
H8 H -0.5885 0.5394 0.4124 0.068 Uiso 1 1 calc R . .
C9 C -0.4315(3) 0.5663(3) 0.44476(13) 0.0506(9) Uani 1 1 d . . .
H9 H -0.4441 0.6329 0.4589 0.061 Uiso 1 1 calc R . .
C10 C -0.3263(3) 0.5193(3) 0.44969(12) 0.0470(8) Uani 1 1 d . . .
H10 H -0.2685 0.5570 0.4658 0.056 Uiso 1 1 calc R . .
C11 C -0.0770(2) 0.4768(2) 0.34366(12) 0.0410(7) Uani 1 1 d . . .
C12 C -0.0741(3) 0.5045(3) 0.28350(10) 0.0416(7) Uani 1 1 d . . .
C13 C -0.1301(2) 0.4380(3) 0.24596(12) 0.0447(7) Uani 1 1 d . . .
H13 H -0.1665 0.3787 0.2589 0.054 Uiso 1 1 calc R . .
C14 C -0.1315(3) 0.4599(3) 0.19002(15) 0.0600(10) Uani 1 1 d . . .
H14 H -0.1707 0.4173 0.1658 0.072 Uiso 1 1 calc R . .
C15 C -0.0747(3) 0.5443(3) 0.17154(16) 0.0613(9) Uani 1 1 d . . .
H15 H -0.0748 0.5575 0.1340 0.074 Uiso 1 1 calc R . .
C16 C -0.0158(3) 0.6126(3) 0.20598(14) 0.0497(8) Uani 1 1 d . . .
H16 H 0.0224 0.6699 0.1918 0.060 Uiso 1 1 calc R . .
C17 C -0.0162(3) 0.5917(3) 0.26313(14) 0.0512(8) Uani 1 1 d . . .
H17 H 0.0218 0.6357 0.2871 0.061 Uiso 1 1 calc R . .
C18 C 0.2243(3) 0.6856(2) 0.43510(13) 0.0428(7) Uani 1 1 d . . .
C19 C 0.3020(3) 0.7336(2) 0.39406(13) 0.0460(7) Uani 1 1 d . . .
C20 C 0.2885(3) 0.7081(3) 0.33901(14) 0.0497(8) Uani 1 1 d . . .
H20 H 0.2346 0.6605 0.3275 0.060 Uiso 1 1 calc R . .
C21 C 0.3589(3) 0.7566(3) 0.30204(15) 0.0550(9) Uani 1 1 d . . .
H21 H 0.3493 0.7441 0.2647 0.066 Uiso 1 1 calc R . .
C22 C 0.4437(3) 0.8237(3) 0.31913(15) 0.0536(9) Uani 1 1 d . . .
H22 H 0.4912 0.8538 0.2936 0.064 Uiso 1 1 calc R . .
C23 C 0.4568(3) 0.8454(3) 0.37451(15) 0.0594(10) Uani 1 1 d . . .
H23 H 0.5123 0.8901 0.3873 0.071 Uiso 1 1 calc R . .
C24 C 0.3828(3) 0.7967(3) 0.40996(14) 0.0569(9) Uani 1 1 d . . .
H24 H 0.3908 0.8096 0.4473 0.068 Uiso 1 1 calc R . .
C25 C 0.2907(2) 0.2244(3) 0.48159(12) 0.0438(7) Uani 1 1 d . . .
H25A H 0.3158 0.2871 0.4629 0.053 Uiso 1 1 calc R . .
H25B H 0.2880 0.2398 0.5205 0.053 Uiso 1 1 calc R . .
C26 C 0.1764(3) 0.1977(2) 0.46188(13) 0.0455(7) Uani 1 1 d . . .
H26 H 0.1818 0.1838 0.4224 0.055 Uiso 1 1 calc R . .
C27 C 0.1335(3) 0.0974(2) 0.48865(14) 0.0424(7) Uani 1 1 d . . .
H27A H 0.0623 0.0781 0.4726 0.051 Uiso 1 1 calc R . .
H27B H 0.1231 0.1086 0.5277 0.051 Uiso 1 1 calc R . .
C28 C 0.2198(3) 0.0076(3) 0.47932(14) 0.0473(8) Uani 1 1 d . . .
H28A H 0.1939 -0.0558 0.4971 0.057 Uiso 1 1 calc R . .
H28B H 0.2258 -0.0066 0.4403 0.057 Uiso 1 1 calc R . .
C29 C 0.3312(3) 0.0359(3) 0.50151(16) 0.0629(10) Uani 1 1 d . . .
H29A H 0.3833 -0.0206 0.4949 0.075 Uiso 1 1 calc R . .
H29B H 0.3267 0.0473 0.5408 0.075 Uiso 1 1 calc R . .
C30 C 0.3726(3) 0.1391(3) 0.47221(15) 0.0551(9) Uani 1 1 d . . .
H30A H 0.4446 0.1594 0.4868 0.066 Uiso 1 1 calc R . .
H30B H 0.3804 0.1266 0.4332 0.066 Uiso 1 1 calc R . .
N1 N -0.2516(2) 0.2400(2) 0.40090(10) 0.0473(6) Uani 1 1 d . . .
N2 N -0.30728(19) 0.42450(19) 0.43234(11) 0.0405(6) Uani 1 1 d . . .
O1 O -0.12853(18) 0.40143(19) 0.35816(8) 0.0494(6) Uani 1 1 d . . .
O2 O -0.02237(17) 0.54279(16) 0.37357(8) 0.0433(5) Uani 1 1 d . . .
O3 O 0.15670(18) 0.61887(16) 0.41776(8) 0.0459(5) Uani 1 1 d . . .
O4 O 0.23444(17) 0.71474(17) 0.48437(8) 0.0428(5) Uani 1 1 d . . .
O5 O 0.11983(16) 0.39841(16) 0.43962(8) 0.0401(5) Uani 1 1 d . . .
O6 O 0.06203(17) 0.32546(15) 0.52993(8) 0.0382(4) Uani 1 1 d . . .
O7 O -0.03090(15) 0.26079(14) 0.44407(8) 0.0354(4) Uani 1 1 d . . .
O8 O -0.08741(17) 0.45757(16) 0.47743(8) 0.0425(5) Uani 1 1 d . . .
O1W O 0.1748(4) 0.2738(4) 0.14227(19) 0.0412(12) Uani 0.40 1 d P . .
H1WA H 0.1249 0.3209 0.1439 0.049 Uiso 0.40 1 d PR . .
H1WB H 0.1852 0.2562 0.1090 0.049 Uiso 0.40 1 d PR . .
O2W O 0.1261(4) 0.3406(4) 0.21108(18) 0.0319(10) Uani 0.40 1 d P . .
H2WB H 0.1565 0.4005 0.2138 0.038 Uiso 0.40 1 d PR . .
H2WA H 0.1450 0.3027 0.2383 0.038 Uiso 0.40 1 d PR . .
O3W O 0.2343(5) 0.3974(4) 0.3078(2) 0.0509(15) Uani 0.40 1 d P . .
H3WB H 0.3006 0.4184 0.3132 0.061 Uiso 0.40 1 d PR . .
H3WA H 0.1968 0.4054 0.3370 0.061 Uiso 0.40 1 d PR . .
O4W O 0.3279(4) 0.1911(4) 0.2217(2) 0.0354(11) Uani 0.40 1 d P . .
H4WA H 0.2853 0.1511 0.2032 0.042 Uiso 0.40 1 d PR . .
H4WB H 0.3880 0.1907 0.2035 0.042 Uiso 0.40 1 d PR . .
O5W O 0.3454(5) 0.1245(4) 0.2824(2) 0.0513(14) Uani 0.40 1 d P . .
H5WA H 0.4137 0.1082 0.2792 0.062 Uiso 0.40 1 d PR . .
H5WB H 0.3358 0.1573 0.3123 0.062 Uiso 0.40 1 d PR . .

loop_
_atom_site_aniso_label
_atom_site_aniso_U_11
_atom_site_aniso_U_22
_atom_site_aniso_U_33
_atom_site_aniso_U_23
_atom_site_aniso_U_13
_atom_site_aniso_U_12
Mn1 0.0463(3) 0.0314(2) 0.0378(2) -0.00844(18) -0.00648(19) 0.00226(19)
Cr1 0.0463(3) 0.0314(2) 0.0378(2) -0.00844(18) -0.00648(19) 0.00226(19)
Mn2 0.0410(2) 0.0283(2) 0.0417(2) -0.00958(18) -0.00891(19) 0.00214(18)
Cr2 0.0410(2) 0.0283(2) 0.0417(2) -0.00958(18) -0.00891(19) 0.00214(18)
P1 0.0437(4) 0.0250(3) 0.0361(4) -0.0044(3) 0.0003(3) 0.0048(3)
C1 0.0449(18) 0.058(2) 0.064(2) -0.0455(18) -0.0149(15) 0.0210(16)
C2 0.0445(18) 0.0485(19) 0.0457(16) -0.0140(14) -0.0103(13) -0.0092(14)
C3 0.0457(18) 0.0469(19) 0.0412(16) -0.0098(14) -0.0103(13) -0.0107(14)
C4 0.0486(19) 0.0446(18) 0.0517(18) -0.0085(15) -0.0208(15) -0.0110(14)
C5 0.0409(17) 0.0488(18) 0.0336(13) -0.0110(13) -0.0068(12) -0.0174(14)
C6 0.0288(15) 0.0473(19) 0.063(2) 0.0046(16) -0.0105(14) 0.0089(13)
C7 0.0393(17) 0.0479(19) 0.068(2) -0.0118(16) -0.0198(16) -0.0048(14)
C8 0.052(2) 0.052(2) 0.067(2) -0.0079(18) -0.0129(17) 0.0022(16)
C9 0.0522(19) 0.0444(18) 0.0547(18) -0.0213(14) -0.0398(16) 0.0196(15)
C10 0.0491(18) 0.0427(18) 0.0489(17) -0.0045(14) -0.0309(15) 0.0161(14)
C11 0.0417(16) 0.0337(16) 0.0475(16) -0.0103(13) -0.0114(13) 0.0002(13)
C12 0.0473(17) 0.0526(19) 0.0247(12) 0.0043(12) -0.0170(12) -0.0006(14)
C13 0.0367(16) 0.0496(19) 0.0478(16) 0.0085(14) -0.0107(13) -0.0182(14)
C14 0.062(2) 0.050(2) 0.068(2) 0.0131(18) -0.0070(18) -0.0287(18)
C15 0.066(2) 0.062(2) 0.055(2) 0.0091(18) -0.0081(17) -0.0135(19)
C16 0.0434(18) 0.0462(19) 0.0598(19) 0.0270(16) 0.0106(15) 0.0007(15)
C17 0.0364(17) 0.058(2) 0.059(2) -0.0014(17) -0.0086(15) -0.0025(15)
C18 0.0404(16) 0.0405(17) 0.0477(17) -0.0066(14) 0.0009(13) 0.0167(14)
C19 0.059(2) 0.0309(15) 0.0484(17) 0.0065(13) 0.0048(15) 0.0065(14)
C20 0.0492(19) 0.0444(19) 0.0557(18) 0.0026(15) 0.0097(15) 0.0102(15)
C21 0.059(2) 0.0446(19) 0.062(2) -0.0035(16) 0.0277(17) -0.0045(16)
C22 0.0493(19) 0.050(2) 0.062(2) 0.0172(16) 0.0065(16) -0.0009(16)
C23 0.058(2) 0.055(2) 0.065(2) 0.0086(17) 0.0238(17) -0.0318(17)
C24 0.065(2) 0.061(2) 0.0450(18) -0.0010(17) 0.0097(16) 0.0042(19)
C25 0.0366(16) 0.0516(18) 0.0431(15) -0.0140(14) -0.0135(13) 0.0163(14)
C26 0.057(2) 0.0328(16) 0.0468(17) -0.0159(13) 0.0081(15) 0.0079(14)
C27 0.0358(15) 0.0318(15) 0.0596(19) -0.0027(14) -0.0051(13) 0.0028(12)
C28 0.0456(17) 0.0416(17) 0.0545(18) -0.0160(14) -0.0206(14) 0.0220(14)
C29 0.060(2) 0.057(2) 0.071(2) -0.0180(19) -0.0227(19) 0.0112(18)
C30 0.062(2) 0.047(2) 0.0557(19) -0.0147(16) -0.0091(17) 0.0150(16)
N1 0.0578(17) 0.0387(15) 0.0453(14) -0.0051(11) -0.0094(12) -0.0071(12)
N2 0.0311(12) 0.0324(13) 0.0578(15) -0.0016(11) -0.0143(11) -0.0027(10)
O1 0.0508(13) 0.0559(14) 0.0413(11) 0.0058(10) -0.0143(9) -0.0276(11)
O2 0.0428(11) 0.0345(11) 0.0524(12) -0.0082(10) -0.0161(9) -0.0018(9)
O3 0.0521(13) 0.0386(12) 0.0472(12) -0.0116(10) 0.0049(10) -0.0189(10)
O4 0.0420(11) 0.0426(12) 0.0437(11) -0.0024(10) -0.0104(9) -0.0033(9)
O5 0.0429(12) 0.0399(12) 0.0375(10) 0.0080(9) -0.0010(9) 0.0064(9)
O6 0.0455(11) 0.0339(11) 0.0354(10) -0.0044(8) 0.0017(8) -0.0018(9)
O7 0.0343(11) 0.0282(10) 0.0435(10) -0.0063(8) -0.0095(8) 0.0074(8)
O8 0.0424(11) 0.0353(11) 0.0495(11) -0.0240(9) -0.0124(9) 0.0084(9)
O1W 0.026(2) 0.055(3) 0.042(3) 0.006(2) -0.014(2) 0.011(2)
O2W 0.038(3) 0.026(2) 0.032(2) -0.0033(18) -0.0116(19) -0.005(2)
O3W 0.063(4) 0.031(3) 0.058(3) -0.027(2) -0.027(3) 0.017(3)
O4W 0.029(2) 0.028(2) 0.050(3) -0.005(2) 0.005(2) 0.0040(19)
O5W 0.056(3) 0.035(3) 0.062(3) -0.009(3) -0.002(3) -0.019(3)

loop_
_atom_type_symbol
_atom_type_description
_atom_type_scat_dispersion_real
_atom_type_scat_dispersion_imag
_atom_type_scat_source
C C 0.0033 0.0016 'International Tables Vol C Tables 4.2.6.8 and 6.1.1.4'
H H 0.0000 0.0000 'International Tables Vol C Tables 4.2.6.8 and 6.1.1.4'
N N 0.0061 0.0033 'International Tables Vol C Tables 4.2.6.8 and 6.1.1.4'
O O 0.0106 0.0060 'International Tables Vol C Tables 4.2.6.8 and 6.1.1.4'
P P 0.1023 0.0942 'International Tables Vol C Tables 4.2.6.8 and 6.1.1.4'
Mn Mn 0.3368 0.7283 'International Tables Vol C Tables 4.2.6.8 and 6.1.1.4'
Cr Cr 0.3209 0.6236 'International Tables Vol C Tables 4.2.6.8 and 6.1.1.4'

loop_
_geom_angle_atom_site_label_1
_geom_angle_atom_site_label_2
_geom_angle_atom_site_label_3
_geom_angle
_geom_angle_site_symmetry_1
_geom_angle_site_symmetry_3
_geom_angle_publ_flag
O8 Mn1 O2 178.79(9) 3_566 . ?
O8 Mn1 O8 84.79(9) 3_566 . ?
O2 Mn1 O8 95.88(9) . . ?
O8 Mn1 O3 95.39(9) 3_566 . ?
O2 Mn1 O3 83.98(9) . . ?
O8 Mn1 O3 177.32(9) . . ?
O8 Mn1 O5 86.14(8) 3_566 . ?
O2 Mn1 O5 94.91(8) . . ?
O8 Mn1 O5 86.16(8) . . ?
O3 Mn1 O5 91.19(9) . . ?
O8 Mn1 O6 86.33(8) 3_566 3_566 ?
O2 Mn1 O6 92.70(8) . 3_566 ?
O8 Mn1 O6 87.01(8) . 3_566 ?
O3 Mn1 O6 95.67(9) . 3_566 ?
O5 Mn1 O6 170.26(8) . 3_566 ?
O8 Mn1 Mn1 42.47(7) 3_566 3_566 ?
O2 Mn1 Mn1 138.20(7) . 3_566 ?
O8 Mn1 Mn1 42.32(6) . 3_566 ?
O3 Mn1 Mn1 137.80(7) . 3_566 ?
O5 Mn1 Mn1 84.78(6) . 3_566 ?
O6 Mn1 Mn1 85.49(6) 3_566 3_566 ?
O8 Mn1 Cr1 42.47(7) 3_566 3_566 ?
O2 Mn1 Cr1 138.20(7) . 3_566 ?
O8 Mn1 Cr1 42.32(6) . 3_566 ?
O3 Mn1 Cr1 137.80(7) . 3_566 ?
O5 Mn1 Cr1 84.78(6) . 3_566 ?
O6 Mn1 Cr1 85.49(6) 3_566 3_566 ?
O8 Mn2 O7 94.63(8) . . ?
O8 Mn2 N1 172.23(10) . . ?
O7 Mn2 N1 93.02(10) . . ?
O8 Mn2 N2 95.42(9) . . ?
O7 Mn2 N2 169.90(9) . . ?
N1 Mn2 N2 76.92(10) . . ?
O8 Mn2 O4 95.56(9) . 3_566 ?
O7 Mn2 O4 96.34(8) . 3_566 ?
N1 Mn2 O4 84.99(9) . 3_566 ?
N2 Mn2 O4 83.75(10) . 3_566 ?
O8 Mn2 O1 97.52(9) . . ?
O7 Mn2 O1 94.35(9) . . ?
N1 Mn2 O1 80.46(9) . . ?
N2 Mn2 O1 83.28(10) . . ?
O4 Mn2 O1 162.36(8) 3_566 . ?
O6 P1 O5 112.03(11) . . ?
O6 P1 O7 110.91(12) . . ?
O5 P1 O7 111.48(11) . . ?
O6 P1 C26 109.41(13) . . ?
O5 P1 C26 108.69(14) . . ?
O7 P1 C26 103.97(13) . . ?
N1 C1 C2 120.7(3) . . ?
N1 C1 H1 119.7 . . ?
C2 C1 H1 119.7 . . ?
C3 C2 C1 118.4(3) . . ?
C3 C2 H2 120.8 . . ?
C1 C2 H2 120.8 . . ?
C2 C3 C4 118.7(3) . . ?
C2 C3 H3 120.6 . . ?
C4 C3 H3 120.6 . . ?
C5 C4 C3 122.2(3) . . ?
C5 C4 H4 118.9 . . ?
C3 C4 H4 118.9 . . ?
N1 C5 C4 119.6(3) . . ?
N1 C5 C6 114.2(2) . . ?
C4 C5 C6 126.1(3) . . ?
N2 C6 C7 117.9(3) . . ?
N2 C6 C5 115.9(2) . . ?
C7 C6 C5 126.2(3) . . ?
C8 C7 C6 123.3(3) . . ?
C8 C7 H7 118.3 . . ?
C6 C7 H7 118.3 . . ?
C7 C8 C9 116.0(3) . . ?
C7 C8 H8 122.0 . . ?
C9 C8 H8 122.0 . . ?
C10 C9 C8 118.9(3) . . ?
C10 C9 H9 120.5 . . ?
C8 C9 H9 120.5 . . ?
N2 C10 C9 121.9(3) . . ?
N2 C10 H10 119.0 . . ?
C9 C10 H10 119.0 . . ?
O1 C11 O2 128.3(3) . . ?
O1 C11 C12 119.3(3) . . ?
O2 C11 C12 112.4(3) . . ?
C17 C12 C13 118.8(3) . . ?
C17 C12 C11 122.9(3) . . ?
C13 C12 C11 118.3(3) . . ?
C14 C13 C12 121.0(3) . . ?
C14 C13 H13 119.5 . . ?
C12 C13 H13 119.5 . . ?
C15 C14 C13 118.8(3) . . ?
C15 C14 H14 120.6 . . ?
C13 C14 H14 120.6 . . ?
C14 C15 C16 123.4(3) . . ?
C14 C15 H15 118.3 . . ?
C16 C15 H15 118.3 . . ?
C15 C16 C17 117.8(3) . . ?
C15 C16 H16 121.1 . . ?
C17 C16 H16 121.1 . . ?
C12 C17 C16 120.1(3) . . ?
C12 C17 H17 120.0 . . ?
C16 C17 H17 120.0 . . ?
O3 C18 O4 125.6(3) . . ?
O3 C18 C19 117.3(3) . . ?
O4 C18 C19 117.1(3) . . ?
C24 C19 C20 120.6(3) . . ?
C24 C19 C18 120.9(3) . . ?
C20 C19 C18 118.5(3) . . ?
C21 C20 C19 117.0(3) . . ?
C21 C20 H20 121.5 . . ?
C19 C20 H20 121.5 . . ?
C20 C21 C22 121.9(3) . . ?
C20 C21 H21 119.0 . . ?
C22 C21 H21 119.0 . . ?
C23 C22 C21 119.5(3) . . ?
C23 C22 H22 120.2 . . ?
C21 C22 H22 120.2 . . ?
C22 C23 C24 116.5(3) . . ?
C22 C23 H23 121.7 . . ?
C24 C23 H23 121.7 . . ?
C19 C24 C23 124.3(3) . . ?
C19 C24 H24 117.9 . . ?
C23 C24 H24 117.9 . . ?
C30 C25 C26 113.1(3) . . ?
C30 C25 H25A 109.0 . . ?
C26 C25 H25A 109.0 . . ?
C30 C25 H25B 109.0 . . ?
C26 C25 H25B 109.0 . . ?
H25A C25 H25B 107.8 . . ?
C25 C26 C27 111.5(3) . . ?
C25 C26 P1 113.4(2) . . ?
C27 C26 P1 110.8(2) . . ?
C25 C26 H26 106.9 . . ?
C27 C26 H26 106.9 . . ?
P1 C26 H26 106.9 . . ?
C26 C27 C28 109.1(3) . . ?
C26 C27 H27A 109.9 . . ?
C28 C27 H27A 109.9 . . ?
C26 C27 H27B 109.9 . . ?
C28 C27 H27B 109.9 . . ?
H27A C27 H27B 108.3 . . ?
C29 C28 C27 111.5(3) . . ?
C29 C28 H28A 109.3 . . ?
C27 C28 H28A 109.3 . . ?
C29 C28 H28B 109.3 . . ?
C27 C28 H28B 109.3 . . ?
H28A C28 H28B 108.0 . . ?
C28 C29 C30 108.9(3) . . ?
C28 C29 H29A 109.9 . . ?
C30 C29 H29A 109.9 . . ?
C28 C29 H29B 109.9 . . ?
C30 C29 H29B 109.9 . . ?
H29A C29 H29B 108.3 . . ?
C25 C30 C29 109.4(3) . . ?
C25 C30 H30A 109.8 . . ?
C29 C30 H30A 109.8 . . ?
C25 C30 H30B 109.8 . . ?
C29 C30 H30B 109.8 . . ?
H30A C30 H30B 108.3 . . ?
C5 N1 C1 120.0(3) . . ?
C5 N1 Mn2 118.3(2) . . ?
C1 N1 Mn2 121.8(2) . . ?
C10 N2 C6 121.9(3) . . ?
C10 N2 Mn2 123.51(19) . . ?
C6 N2 Mn2 114.61(19) . . ?
C11 O1 Mn2 127.32(19) . . ?
C11 O2 Mn1 134.0(2) . . ?
C18 O3 Mn1 136.0(2) . . ?
C18 O4 Cr2 129.1(2) . 3_566 ?
C18 O4 Mn2 129.1(2) . 3_566 ?
P1 O5 Mn1 118.26(11) . . ?
P1 O6 Cr1 117.74(11) . 3_566 ?
P1 O6 Mn1 117.74(11) . 3_566 ?
P1 O7 Mn2 118.18(11) . . ?
Mn2 O8 Cr1 126.74(12) . 3_566 ?
Mn2 O8 Mn1 126.74(12) . 3_566 ?
Mn2 O8 Mn1 125.80(11) . . ?
Cr1 O8 Mn1 95.21(9) 3_566 . ?
Mn1 O8 Mn1 95.21(9) 3_566 . ?
H1WA O1W H1WB 109.8 . . ?
H2WB O2W H2WA 109.8 . . ?
H3WB O3W H3WA 109.5 . . ?
H4WA O4W H4WB 103.3 . . ?
H5WA O5W H5WB 109.5 . . ?

loop_
_geom_bond_atom_site_label_1
_geom_bond_atom_site_label_2
_geom_bond_distance
_geom_bond_site_symmetry_2
_geom_bond_publ_flag
Mn1 O8 1.927(2) 3_566 ?
Mn1 O2 1.929(2) . ?
Mn1 O8 1.933(2) . ?
Mn1 O3 1.943(2) . ?
Mn1 O5 2.112(2) . ?
Mn1 O6 2.119(2) 3_566 ?
Mn1 Mn1 2.8506(10) 3_566 ?
Mn1 Cr1 2.8506(10) 3_566 ?
Mn2 O8 1.8292(19) . ?
Mn2 O7 1.8810(18) . ?
Mn2 N1 2.059(3) . ?
Mn2 N2 2.068(2) . ?
Mn2 O4 2.175(2) 3_566 ?
Mn2 O1 2.189(2) . ?
P1 O6 1.496(2) . ?
P1 O5 1.510(2) . ?
P1 O7 1.5470(19) . ?
P1 C26 1.812(3) . ?
C1 N1 1.366(4) . ?
C1 C2 1.375(4) . ?
C1 H1 0.9300 . ?
C2 C3 1.345(4) . ?
C2 H2 0.9300 . ?
C3 C4 1.354(5) . ?
C3 H3 0.9300 . ?
C4 C5 1.348(4) . ?
C4 H4 0.9300 . ?
C5 N1 1.301(4) . ?
C5 C6 1.438(5) . ?
C6 N2 1.360(4) . ?
C6 C7 1.393(4) . ?
C7 C8 1.373(5) . ?
C7 H7 0.9300 . ?
C8 C9 1.421(4) . ?
C8 H8 0.9300 . ?
C9 C10 1.404(4) . ?
C9 H9 0.9300 . ?
C10 N2 1.303(4) . ?
C10 H10 0.9300 . ?
C11 O1 1.199(4) . ?
C11 O2 1.291(3) . ?
C11 C12 1.509(4) . ?
C12 C17 1.405(5) . ?
C12 C13 1.415(4) . ?
C13 C14 1.391(5) . ?
C13 H13 0.9300 . ?
C14 C15 1.354(5) . ?
C14 H14 0.9300 . ?
C15 C16 1.400(5) . ?
C15 H15 0.9300 . ?
C16 C17 1.418(4) . ?
C16 H16 0.9300 . ?
C17 H17 0.9300 . ?
C18 O3 1.249(4) . ?
C18 O4 1.262(3) . ?
C18 C19 1.502(4) . ?
C19 C24 1.319(5) . ?
C19 C20 1.389(5) . ?
C20 C21 1.386(4) . ?
C20 H20 0.9300 . ?
C21 C22 1.393(5) . ?
C21 H21 0.9300 . ?
C22 C23 1.385(5) . ?
C22 H22 0.9300 . ?
C23 C24 1.390(4) . ?
C23 H23 0.9300 . ?
C24 H24 0.9300 . ?
C25 C30 1.486(4) . ?
C25 C26 1.492(4) . ?
C25 H25A 0.9700 . ?
C25 H25B 0.9700 . ?
C26 C27 1.529(4) . ?
C26 H26 0.9800 . ?
C27 C28 1.564(4) . ?
C27 H27A 0.9700 . ?
C27 H27B 0.9700 . ?
C28 C29 1.485(4) . ?
C28 H28A 0.9700 . ?
C28 H28B 0.9700 . ?
C29 C30 1.580(6) . ?
C29 H29A 0.9700 . ?
C29 H29B 0.9700 . ?
C30 H30A 0.9700 . ?
C30 H30B 0.9700 . ?
O4 Cr2 2.175(2) 3_566 ?
O4 Mn2 2.175(2) 3_566 ?
O6 Cr1 2.119(2) 3_566 ?
O6 Mn1 2.119(2) 3_566 ?
O8 Cr1 1.927(2) 3_566 ?
O8 Mn1 1.927(2) 3_566 ?
O1W H1WA 0.8500 . ?
O1W H1WB 0.8503 . ?
O2W H2WB 0.8500 . ?
O2W H2WA 0.8500 . ?
O3W H3WB 0.8499 . ?
O3W H3WA 0.8500 . ?
O4W H4WA 0.8500 . ?
O4W H4WB 0.8500 . ?
O5W H5WA 0.8500 . ?
O5W H5WB 0.8501 . ?

loop_
_geom_hbond_atom_site_label_D
_geom_hbond_atom_site_label_H
_geom_hbond_atom_site_label_A
_geom_hbond_distance_DH
_geom_hbond_distance_HA
_geom_hbond_distance_DA
_geom_hbond_angle_DHA
_geom_hbond_site_symmetry_A
O2W H2WA O3W 0.85 2.34 2.781(6) 112.9 .
